data_4500979
loop_
_publ_author_name
'Orola, Liana'
'Veidis, Mikelis V.'
'Mutikainen, Ilpo'
'Sarcevica, Inese'

_publ_section_title
;
 Neutral and Ionic Supramolecular Complexes of Phenanthridine and Some
 Common Dicarboxylic Acids: Hydrogen Bond and Melting Point Considerations
;
_journal_issue 9
_journal_name_full 'Crystal Growth &amp; Design'
_journal_page_first 4009
_journal_paper_doi 10.1021/cg200573m
_journal_volume 11
_journal_year 2011
_chemical_formula_moiety 'C13 H10 N, C4 H3 O4'
_chemical_formula_sum 'C17 H13 N O4'
_chemical_formula_weight 295.29
_chemical_name_systematic 'phenanthridinium maleate'
_space_group_IT_number 4
_symmetry_cell_setting monoclinic
_symmetry_space_group_name_Hall 'P 2yb'
_symmetry_space_group_name_H-M 'P 1 21 1'
_atom_sites_solution_hydrogens geom
_atom_sites_solution_primary direct
_audit_creation_method CRYSTALS_ver_14.06
_cell_angle_alpha 90
_cell_angle_beta 93.42(3)
_cell_angle_gamma 90
_cell_formula_units_Z 2
_cell_length_a 5.712(1)
_cell_length_b 8.131(2)
_cell_length_c 14.943(3)
_cell_measurement_reflns_used 0
_cell_measurement_temperature 173
_cell_measurement_theta_max 0
_cell_measurement_theta_min 0
_cell_volume 692.8(3)
_diffrn_ambient_temperature 173
_diffrn_measured_fraction_theta_full 0.998
_diffrn_measured_fraction_theta_max 0.998
_diffrn_measurement_device Area
_diffrn_measurement_device_type 'Nonius KappaCCD'
_diffrn_measurement_method '\f & \w scans'
_diffrn_radiation_monochromator graphite
_diffrn_radiation_type 'Mo K\a'
_diffrn_radiation_wavelength 0.71073
_diffrn_reflns_av_R_equivalents 0.039
_diffrn_reflns_limit_h_max 0
_diffrn_reflns_limit_h_min 0
_diffrn_reflns_limit_k_max 0
_diffrn_reflns_limit_k_min 0
_diffrn_reflns_limit_l_max 0
_diffrn_reflns_limit_l_min 0
_diffrn_reflns_number 12841
_diffrn_reflns_theta_full 27.506
_diffrn_reflns_theta_max 27.506
_diffrn_reflns_theta_min 2.853
_exptl_absorpt_coefficient_mu 0.102
_exptl_absorpt_correction_type none
_exptl_crystal_colour colorless
_exptl_crystal_density_diffrn 1.416
_exptl_crystal_density_method 'not measured'
_exptl_crystal_description prism
_exptl_crystal_F_000 308
_exptl_crystal_size_max 0.200
_exptl_crystal_size_mid 0.200
_exptl_crystal_size_min 0.200
_refine_diff_density_max 0.22
_refine_diff_density_min -0.21
_refine_ls_extinction_method None
_refine_ls_goodness_of_fit_ref 1.0103
_refine_ls_hydrogen_treatment none
_refine_ls_matrix_type full
_refine_ls_number_parameters 199
_refine_ls_number_reflns 1369
_refine_ls_number_restraints 1
_refine_ls_R_factor_all 0.0452
_refine_ls_R_factor_gt 0.0342
_refine_ls_shift/su_max 0.0001616
_refine_ls_shift/su_mean 0.0000145
_refine_ls_structure_factor_coef Fsqd
_refine_ls_weighting_details
;
 Method= Modified Sheldrick 
 w=1/[\s^2^(F^2^) + ( 0.06P)^2^ + 0.10P] 
 ,where P=(max(Fo^2^,0) + 2Fc^2^)/3 
;
_refine_ls_weighting_scheme calc
_refine_ls_wR_factor_all 0.0891
_refine_ls_wR_factor_gt 0.0851
_refine_ls_wR_factor_ref 0.0829
_reflns_limit_h_max 7
_reflns_limit_h_min -7
_reflns_limit_k_max 10
_reflns_limit_k_min 0
_reflns_limit_l_max 19
_reflns_limit_l_min 0
_reflns_number_gt 1423
_reflns_number_total 1704
_reflns_threshold_expression I>2.0\s(I)
_oxford_diffrn_Wilson_B_factor 2.19
_oxford_diffrn_Wilson_scale 3.43
_oxford_refine_ls_r_factor_ref 0.0320
_oxford_refine_ls_scale 0.4924(13)
_oxford_reflns_number_all 1701
_oxford_reflns_threshold_expression_ref I>3.0\s(I)
_oxford_structure_analysis_title 5
_cod_data_source_file cg200573m_si_024.cif
_cod_data_source_block global
_cod_depositor_comments
;
The following automatic conversions were performed:

'_symmetry_cell_setting' value 'Monoclinic' changed to 'monoclinic'
according to /home/saulius/struct/CIF-dictionaries/cif_core.dic
dictionary named 'cif_core.dic' version 2.4.1 from 2010-06-29.

Automatic conversion script
Id: cif_fix_values 1715 2011-07-08 13:25:40Z adriana 
;
_cod_original_cell_volume 692.8(2)
_cod_original_sg_symbol_H-M 'P 1 21 1 '
_cod_original_formula_sum 'C17 H13 N1 O4'
_cod_database_code 4500979

loop_
_symmetry_equiv_pos_as_xyz
x,y,z
-x,y+1/2,-z

loop_
_atom_site_label
_atom_site_type_symbol
_atom_site_fract_x
_atom_site_fract_y
_atom_site_fract_z
_atom_site_U_iso_or_equiv
_atom_site_occupancy
_atom_site_adp_type
_atom_site_refinement_flags_posn
O1 O -0.1063(3) 0.8385(3) 0.35842(11) 0.0330 1.0000 Uani .
C2 C 0.0382(4) 0.9017(3) 0.30877(15) 0.0240 1.0000 Uani .
O3 O 0.0295(3) 0.8829(2) 0.22446(10) 0.0297 1.0000 Uani .
C4 C 0.2304(5) 1.0004(3) 0.35514(16) 0.0313 1.0000 Uani .
C5 C 0.3995(4) 1.0906(3) 0.32168(17) 0.0303 1.0000 Uani .
C6 C 0.4594(4) 1.1217(3) 0.22673(17) 0.0289 1.0000 Uani .
O7 O 0.3393(3) 1.0472(3) 0.16103(11) 0.0395 1.0000 Uani .
O8 O 0.6188(4) 1.2150(3) 0.21260(14) 0.0437 1.0000 Uani .
N9 N 0.5745(3) 0.6672(3) 0.26400(13) 0.0246 1.0000 Uani .
C10 C 0.4070(4) 0.5850(3) 0.31054(15) 0.0231 1.0000 Uani .
C11 C 0.2202(4) 0.5038(3) 0.26272(14) 0.0219 1.0000 Uani .
C12 C 0.2113(4) 0.5072(3) 0.16536(15) 0.0216 1.0000 Uani .
C13 C 0.3915(4) 0.5923(3) 0.12255(15) 0.0227 1.0000 Uani .
C14 C 0.5706(4) 0.6714(3) 0.17662(16) 0.0255 1.0000 Uani .
C15 C 0.3913(4) 0.5990(3) 0.02805(15) 0.0273 1.0000 Uani .
C16 C 0.2152(4) 0.5256(3) -0.02315(15) 0.0294 1.0000 Uani .
C17 C 0.0368(5) 0.4410(3) 0.01869(17) 0.0314 1.0000 Uani .
C18 C 0.0528(4) 0.4239(3) 0.31308(17) 0.0275 1.0000 Uani .
C19 C 0.0749(5) 0.4243(3) 0.40540(17) 0.0312 1.0000 Uani .
C20 C 0.2620(5) 0.5045(4) 0.45116(16) 0.0332 1.0000 Uani .
C21 C 0.4271(4) 0.5854(3) 0.40495(15) 0.0301 1.0000 Uani .
C22 C 0.0345(4) 0.4304(3) 0.11050(17) 0.0276 1.0000 Uani .
H41 H 0.2287 0.9972 0.4173 0.0363 1.0000 Uiso R
H51 H 0.4969 1.1465 0.3645 0.0350 1.0000 Uiso R
H141 H 0.6927 0.7265 0.1507 0.0298 1.0000 Uiso R
H151 H 0.5121 0.6529 0.0003 0.0317 1.0000 Uiso R
H161 H 0.2112 0.5313 -0.0858 0.0346 1.0000 Uiso R
H171 H -0.0809 0.3897 -0.0160 0.0370 1.0000 Uiso R
H181 H -0.0741 0.3711 0.2828 0.0327 1.0000 Uiso R
H191 H -0.0328 0.3677 0.4376 0.0376 1.0000 Uiso R
H201 H 0.2759 0.5014 0.5141 0.0390 1.0000 Uiso R
H211 H 0.5538 0.6426 0.4342 0.0368 1.0000 Uiso R
H221 H -0.0840 0.3731 0.1364 0.0329 1.0000 Uiso R
H91 H 0.6887 0.7176 0.2938 0.0288 1.0000 Uiso R
H71 H 0.2206 0.9928 0.1767 0.0577 1.0000 Uiso R

loop_
_atom_site_aniso_label
_atom_site_aniso_U_11
_atom_site_aniso_U_22
_atom_site_aniso_U_33
_atom_site_aniso_U_23
_atom_site_aniso_U_13
_atom_site_aniso_U_12
O1 0.0301(9) 0.0425(11) 0.0269(9) -0.0067(8) 0.0053(7) -0.0109(9)
C2 0.0225(11) 0.0251(12) 0.0245(12) -0.0005(9) 0.0024(9) 0.0022(9)
O3 0.0310(9) 0.0363(10) 0.0215(8) -0.0025(7) -0.0008(7) -0.0101(8)
C4 0.0344(13) 0.0385(14) 0.0207(11) -0.0031(11) -0.0019(9) -0.0063(11)
C5 0.0300(12) 0.0339(14) 0.0265(12) -0.0047(11) -0.0032(10) -0.0053(11)
C6 0.0251(11) 0.0275(13) 0.0346(13) -0.0007(10) 0.0061(10) 0.0010(10)
O7 0.0411(10) 0.0523(12) 0.0253(9) -0.0023(9) 0.0048(8) -0.0194(10)
O8 0.0403(11) 0.0429(11) 0.0493(12) -0.0047(10) 0.0136(9) -0.0164(10)
N9 0.0206(10) 0.0262(11) 0.0266(10) -0.0016(8) -0.0010(8) -0.0044(8)
C10 0.0239(11) 0.0237(12) 0.0216(11) 0.0008(9) 0.0005(9) -0.0002(10)
C11 0.0227(11) 0.0198(10) 0.0231(11) 0.0000(9) 0.0019(8) 0.0018(9)
C12 0.0227(11) 0.0208(11) 0.0215(10) 0.0007(10) 0.0021(8) 0.0014(9)
C13 0.0226(11) 0.0238(12) 0.0217(10) -0.0013(10) 0.0008(8) 0.0031(11)
C14 0.0224(11) 0.0256(12) 0.0289(12) 0.0019(10) 0.0045(9) -0.0012(10)
C15 0.0309(12) 0.0276(13) 0.0238(11) 0.0007(10) 0.0061(9) -0.0017(11)
C16 0.0360(13) 0.0321(13) 0.0202(11) -0.0004(10) 0.0013(9) 0.0018(11)
C17 0.0339(13) 0.0326(13) 0.0269(13) -0.0036(11) -0.0047(10) -0.0040(12)
C18 0.0262(12) 0.0254(13) 0.0312(13) 0.0017(10) 0.0037(10) -0.0035(10)
C19 0.0353(13) 0.0338(14) 0.0256(12) 0.0047(11) 0.0111(10) -0.0035(12)
C20 0.0401(14) 0.0394(14) 0.0204(11) 0.0030(11) 0.0033(10) -0.0013(13)
C21 0.0307(13) 0.0337(14) 0.0253(12) 0.0003(11) -0.0026(10) -0.0027(12)
C22 0.0259(12) 0.0277(13) 0.0290(12) 0.0006(10) -0.0003(10) -0.0042(11)

loop_
_atom_type_symbol
_atom_type_scat_dispersion_real
_atom_type_scat_dispersion_imag
_atom_type_scat_Cromer_Mann_a1
_atom_type_scat_Cromer_Mann_b1
_atom_type_scat_Cromer_Mann_a2
_atom_type_scat_Cromer_Mann_b2
_atom_type_scat_Cromer_Mann_a3
_atom_type_scat_Cromer_Mann_b3
_atom_type_scat_Cromer_Mann_a4
_atom_type_scat_Cromer_Mann_b4
_atom_type_scat_Cromer_Mann_c
_atom_type_scat_source
C 0.0033 0.0016 2.3100 20.8439 1.0200 10.2075 1.5886 0.5687 0.8650 51.6512 0.2156 'International Tables Vol C 4.2.6.8 and 6.1.1.4'
H 0.0000 0.0000 0.4930 10.5109 0.3229 26.1257 0.1402 3.1424 0.0408 57.7998 0.0030 'International Tables Vol C 4.2.6.8 and 6.1.1.4'
N 0.0061 0.0033 12.2126 0.0057 3.1322 9.8933 2.0125 28.9975 1.1663 0.5826 -11.5290 'International Tables Vol C 4.2.6.8 and 6.1.1.4'
O 0.0106 0.0060 3.0485 13.2771 2.2868 5.7011 1.5463 0.3239 0.8670 32.9089 0.2508 'International Tables Vol C 4.2.6.8 and 6.1.1.4'

loop_
_geom_angle_atom_site_label_1
_geom_angle_atom_site_label_2
_geom_angle_atom_site_label_3
_geom_angle
_geom_angle_publ_flag
O1 C2 O3 123.4(2) yes
O1 C2 C4 115.9(2) yes
O3 C2 C4 120.6(2) yes
C2 C4 C5 130.5(2) yes
C2 C4 H41 113.3 no
C5 C4 H41 116.2 no
C4 C5 C6 131.2(2) yes
C4 C5 H51 115.0 no
C6 C5 H51 113.8 no
C5 C6 O7 119.4(2) yes
C5 C6 O8 119.1(2) yes
O7 C6 O8 121.5(2) yes
C6 O7 H71 115.0 no
C10 N9 C14 122.9(2) yes
C10 N9 H91 119.2 no
C14 N9 H91 117.9 no
N9 C10 C11 119.63(19) yes
N9 C10 C21 118.9(2) yes
C11 C10 C21 121.5(2) yes
C10 C11 C12 118.5(2) yes
C10 C11 C18 117.5(2) yes
C12 C11 C18 124.0(2) yes
C11 C12 C13 118.4(2) yes
C11 C12 C22 123.8(2) yes
C13 C12 C22 117.8(2) yes
C12 C13 C14 118.7(2) yes
C12 C13 C15 120.7(2) yes
C14 C13 C15 120.6(2) yes
C13 C14 N9 121.8(2) yes
C13 C14 H141 120.8 no
N9 C14 H141 117.4 no
C13 C15 C16 120.0(2) yes
C13 C15 H151 120.3 no
C16 C15 H151 119.7 no
C15 C16 C17 119.6(2) yes
C15 C16 H161 120.8 no
C17 C16 H161 119.6 no
C16 C17 C22 121.6(2) yes
C16 C17 H171 119.6 no
C22 C17 H171 118.8 no
C11 C18 C19 120.6(2) yes
C11 C18 H181 118.9 no
C19 C18 H181 120.5 no
C18 C19 C20 120.9(2) yes
C18 C19 H191 119.7 no
C20 C19 H191 119.4 no
C19 C20 C21 120.5(2) yes
C19 C20 H201 119.6 no
C21 C20 H201 119.9 no
C10 C21 C20 119.1(2) yes
C10 C21 H211 118.7 no
C20 C21 H211 122.3 no
C12 C22 C17 120.2(2) yes
C12 C22 H221 119.8 no
C17 C22 H221 120.0 no

loop_
_geom_bond_atom_site_label_1
_geom_bond_atom_site_label_2
_geom_bond_distance
_geom_bond_publ_flag
O1 C2 1.253(3) yes
C2 O3 1.267(3) yes
C2 C4 1.496(3) yes
C4 C5 1.334(4) yes
C4 H41 0.930 no
C5 C6 1.501(4) yes
C5 H51 0.939 no
C6 O7 1.312(3) yes
C6 O8 1.214(3) yes
O7 H71 0.854 no
N9 C10 1.387(3) yes
N9 C14 1.305(3) yes
N9 H91 0.870 no
C10 C11 1.412(3) yes
C10 C21 1.409(3) yes
C11 C12 1.453(3) yes
C11 C18 1.410(3) yes
C12 C13 1.424(3) yes
C12 C22 1.408(3) yes
C13 C14 1.419(3) yes
C13 C15 1.413(3) yes
C14 H141 0.933 no
C15 C16 1.364(3) yes
C15 H151 0.935 no
C16 C17 1.407(4) yes
C16 H161 0.936 no
C17 C22 1.375(4) yes
C17 H171 0.924 no
C18 C19 1.378(3) yes
C18 H181 0.936 no
C19 C20 1.396(4) yes
C19 H191 0.925 no
C20 C21 1.370(4) yes
C20 H201 0.939 no
C21 H211 0.945 no
C22 H221 0.925 no
